data_2023487
loop_
_publ_author_name
'Vinodh, Mickey'
'Abdeljaber, Nour O.'
'Alipour, Fatemeh H.'
'Al-Azemi, Talal F.'

_publ_section_title
;
 Crystal structures and supramolecular interactions of prism[6]arene-based
 host--guest systems with dihalohexanes
;
_journal_coeditor_code DX2066
_journal_issue 6
_journal_name_full 'Acta Crystallographica Section E Crystallographic Communications'
_journal_paper_doi 10.1107/S2056989025003767
_journal_volume 81
_journal_year 2025
_chemical_formula_iupac 'C90 H96 O12, 2C6 H12 Cl2'
_chemical_formula_moiety 'C90 H96 O12, 2(C6 H12 Cl2)'
_chemical_formula_sum 'C102 H120 Cl4 O12'
_chemical_formula_weight 1679.77
_chemical_name_systematic
;
Perethoxy-prism[6]arene 1,6-dichlorohexane disolvate
;
_space_group_crystal_system monoclinic
_space_group_IT_number 15
_space_group_name_Hall '-C 2yc'
_space_group_name_H-M_alt 'C 1 2/c 1'
_atom_sites_solution_hydrogens geom
_atom_sites_solution_primary direct
_audit_creation_method SHELXL-2019/3
_cell_angle_alpha 90
_cell_angle_beta 106.978(8)
_cell_angle_gamma 90
_cell_formula_units_Z 4
_cell_length_a 38.722(3)
_cell_length_b 10.4622(7)
_cell_length_c 23.8910(16)
_cell_measurement_reflns_used 14258
_cell_measurement_temperature 293(2)
_cell_measurement_theta_max 24.9
_cell_measurement_theta_min 3.2
_cell_volume 9256.8(12)
_computing_cell_refinement
;
CrystalClear 2.1 (Rigaku, 2016)
;
_computing_data_collection
;
CrystalClear 2.1 (Rigaku, 2016)
;
_computing_data_reduction
;
CrystalClear 2.1 (Rigaku, 2016)
;
_computing_molecular_graphics
;
Mercury (Macrae <i>et al.</i>,  2020)
;
_computing_structure_refinement
;
<i>SHELXL2019/3</i> (Sheldrick, 2015)
;
_computing_structure_solution
;
CrystalStructure 4.2 (Rigaku, 2017)
;
_diffrn_ambient_temperature 293(2)
_diffrn_detector_area_resol_mean 10.000
_diffrn_measured_fraction_theta_full 0.996
_diffrn_measured_fraction_theta_max 0.996
_diffrn_measurement_device_type 'Rigaku R-AXIS RAPID'
_diffrn_measurement_method \w
_diffrn_radiation_type 'Mo K\a'
_diffrn_radiation_wavelength 0.71075
_diffrn_reflns_av_R_equivalents 0.1122
_diffrn_reflns_av_unetI/netI 0.0949
_diffrn_reflns_limit_h_max 45
_diffrn_reflns_limit_h_min -42
_diffrn_reflns_limit_k_max 12
_diffrn_reflns_limit_k_min -12
_diffrn_reflns_limit_l_max 28
_diffrn_reflns_limit_l_min -28
_diffrn_reflns_number 31898
_diffrn_reflns_theta_full 24.963
_diffrn_reflns_theta_max 24.963
_diffrn_reflns_theta_min 3.211
_exptl_absorpt_coefficient_mu 0.188
_exptl_absorpt_correction_T_max 0.897
_exptl_absorpt_correction_T_min 0.546
_exptl_absorpt_correction_type multi-scan
_exptl_absorpt_process_details
;
(ABSCOR; Higashi, 1995)
;
_exptl_crystal_colour Colorless
_exptl_crystal_density_diffrn 1.205
_exptl_crystal_description Block
_exptl_crystal_F_000 3584
_exptl_crystal_size_max 0.200
_exptl_crystal_size_mid 0.160
_exptl_crystal_size_min 0.060
_refine_diff_density_max 0.281
_refine_diff_density_min -0.240
_refine_ls_extinction_method none
_refine_ls_goodness_of_fit_ref 0.996
_refine_ls_hydrogen_treatment constr
_refine_ls_matrix_type full
_refine_ls_number_parameters 556
_refine_ls_number_reflns 8092
_refine_ls_number_restraints 92
_refine_ls_restrained_S_all 0.995
_refine_ls_R_factor_all 0.1611
_refine_ls_R_factor_gt 0.0711
_refine_ls_shift/su_max 0.000
_refine_ls_shift/su_mean 0.000
_refine_ls_structure_factor_coef Fsqd
_refine_ls_weighting_details 'w=1/[\s^2^(Fo^2^)+(0.0844P)^2^] where P=(Fo^2^+2Fc^2^)/3'
_refine_ls_weighting_scheme calc
_refine_ls_wR_factor_gt 0.1532
_refine_ls_wR_factor_ref 0.1866
_reflns_number_gt 4016
_reflns_number_total 8092
_reflns_threshold_expression 'I > 2\s(I)'
_cod_data_source_file dx2066.cif
_cod_data_source_block PS6_HexCl2
_cod_original_cell_volume 9256.9(12)
_cod_original_sg_symbol_H-M 'C 2/c'
_cod_database_code 2023487
_shelx_space_group_comment
;
The symmetry employed for this shelxl refinement is uniquely defined
by the following loop, which should always be used as a source of
symmetry information in preference to the above space-group names.
They are only intended as comments.
;
_shelx_estimated_absorpt_t_min 0.963
_shelx_estimated_absorpt_t_max 0.989

loop_
_space_group_symop_operation_xyz
'x, y, z'
'-x, y, -z+1/2'
'x+1/2, y+1/2, z'
'-x+1/2, y+1/2, -z+1/2'
'-x, -y, -z'
'x, -y, z-1/2'
'-x+1/2, -y+1/2, -z'
'x+1/2, -y+1/2, z-1/2'

loop_
_atom_site_type_symbol
_atom_site_label
_atom_site_fract_x
_atom_site_fract_y
_atom_site_fract_z
_atom_site_U_iso_or_equiv
_atom_site_adp_type
_atom_site_calc_flag
_atom_site_occupancy
_atom_site_disorder_assembly
_atom_site_disorder_group
Cl Cl1 0.56472(5) 0.59286(18) 0.29326(8) 0.1364(6) Uani d 1 . .
O O1 0.66007(7) 0.5601(2) 0.46893(11) 0.0558(7) Uani d 1 . .
C C1 0.65386(8) 0.3419(3) 0.44409(15) 0.0384(8) Uani d 1 . .
O O2 0.66298(7) -0.0535(2) 0.28958(11) 0.0579(7) Uani d 1 . .
C C2 0.66023(9) 0.4651(3) 0.42885(15) 0.0415(9) Uani d 1 . .
Cl Cl2 0.75364(4) 0.66424(12) 0.57427(7) 0.1020(5) Uani d 1 . .
O O3 0.68655(7) 0.4117(3) 0.20064(12) 0.0676(8) Uani d 1 . .
C C3 0.66764(10) 0.4906(3) 0.37609(16) 0.0476(9) Uani d 1 . .
H H3 0.672201 0.574234 0.367057 0.057 Uiso calc 1 . .
C C4 0.66830(9) 0.3950(3) 0.33767(16) 0.0472(9) Uani d 1 . .
H H4 0.673150 0.414788 0.302763 0.057 Uiso calc 1 . .
O O5 0.47899(6) 0.4852(2) 0.40860(12) 0.0580(7) Uani d 1 . .
C C5 0.66178(8) 0.2668(3) 0.34972(15) 0.0390(8) Uani d 1 . .
C C6 0.66318(9) 0.1658(3) 0.31055(15) 0.0409(9) Uani d 1 . .
O O6 0.64885(7) 0.0852(3) 0.56017(12) 0.0671(8) Uani d 1 . .
C C7 0.65982(9) 0.0426(3) 0.32739(16) 0.0457(9) Uani d 1 . .
C C10 0.65495(8) 0.2409(3) 0.40455(15) 0.0384(8) Uani d 1 . .
C C9 0.65053(9) 0.1118(3) 0.41814(16) 0.0461(9) Uani d 1 . .
H H9 0.645875 0.091879 0.453179 0.055 Uiso calc 1 . .
C C8 0.65293(10) 0.0156(3) 0.38086(17) 0.0504(10) Uani d 1 . .
H H8 0.649992 -0.068679 0.390899 0.061 Uiso calc 1 . .
C C12 0.64242(9) 0.2576(3) 0.20262(15) 0.0430(9) Uani d 1 . .
C C11 0.67070(9) 0.1915(3) 0.25260(15) 0.0472(9) Uani d 1 . .
H H11A 0.676156 0.109986 0.237826 0.057 Uiso calc 1 . .
H H11B 0.692539 0.242525 0.261022 0.057 Uiso calc 1 . .
C C13 0.65262(9) 0.3629(4) 0.17603(16) 0.0490(10) Uani d 1 . .
C C15 0.59554(10) 0.3656(4) 0.10091(17) 0.0534(10) Uani d 1 . .
H H15 0.580666 0.402366 0.066958 0.064 Uiso calc 1 . .
C C14 0.62879(10) 0.4144(4) 0.12512(17) 0.0565(11) Uani d 1 . .
H H14 0.636150 0.484363 0.107480 0.068 Uiso calc 1 . .
C C16 0.58271(9) 0.2596(3) 0.12598(15) 0.0426(9) Uani d 1 . .
C C17 0.54758(9) 0.2068(3) 0.10158(15) 0.0450(9) Uani d 1 . .
C C18 0.53695(9) 0.1050(3) 0.12930(17) 0.0476(9) Uani d 1 . .
C C20 0.59445(10) 0.1009(4) 0.20321(16) 0.0519(10) Uani d 1 . .
H H20 0.609824 0.062348 0.236216 0.062 Uiso calc 1 . .
C C19 0.56058(10) 0.0530(4) 0.18043(18) 0.0579(11) Uani d 1 . .
H H19 0.552971 -0.014967 0.198969 0.069 Uiso calc 1 . .
C C21 0.60705(9) 0.2069(3) 0.17852(15) 0.0419(9) Uani d 1 . .
C C22 0.52281(9) 0.2503(4) 0.04232(15) 0.0493(10) Uani d 1 . .
H H22A 0.535923 0.311378 0.025730 0.059 Uiso calc 1 . .
H H22B 0.517556 0.176867 0.016425 0.059 Uiso calc 1 . .
C C24 0.51238(10) 0.4320(3) 0.43228(15) 0.0459(9) Uani d 1 . .
C C23 0.51300(9) 0.3112(3) 0.45722(15) 0.0440(9) Uani d 1 . .
C C27 0.57991(9) 0.3132(3) 0.48233(14) 0.0395(8) Uani d 1 . .
C C26 0.57686(10) 0.4357(3) 0.45583(15) 0.0449(9) Uani d 1 . .
H H26 0.597767 0.477681 0.454480 0.054 Uiso calc 1 . .
C C25 0.54456(10) 0.4935(3) 0.43243(16) 0.0468(9) Uani d 1 . .
H H25 0.543728 0.574720 0.416301 0.056 Uiso calc 1 . .
C C30 0.58361(10) 0.0823(4) 0.54138(17) 0.0537(10) Uani d 1 . .
H H30 0.585058 0.007079 0.562668 0.064 Uiso calc 1 . .
C C29 0.61525(10) 0.1394(4) 0.53691(16) 0.0485(9) Uani d 1 . .
C C28 0.61390(9) 0.2544(3) 0.50677(15) 0.0416(9) Uani d 1 . .
C C40 0.70105(12) 0.4994(5) 0.1687(2) 0.0822(15) Uani d 1 . .
H H40A 0.686704 0.576914 0.161429 0.099 Uiso calc 1 . .
H H40B 0.700923 0.462680 0.131394 0.099 Uiso calc 1 . .
O O4 0.50337(7) 0.0539(2) 0.10384(13) 0.0658(8) Uani d 1 . .
C C38A 0.4882(2) -0.0298(11) 0.1382(4) 0.091(3) Uani d 0.823(19) A 1
H H38A 0.492301 0.005154 0.177188 0.109 Uiso calc 0.823(19) A 1
H H38B 0.499786 -0.112834 0.141696 0.109 Uiso calc 0.823(19) A 1
C C39A 0.4488(3) -0.0440(16) 0.1097(7) 0.154(6) Uani d 0.823(19) A 1
H H39A 0.438738 -0.099904 0.132620 0.231 Uiso calc 0.823(19) A 1
H H39B 0.437433 0.038211 0.106636 0.231 Uiso calc 0.823(19) A 1
H H39C 0.444898 -0.079474 0.071236 0.231 Uiso calc 0.823(19) A 1
C C38B 0.4787(7) 0.041(4) 0.1381(13) 0.074(8) Uani d 0.177(19) A 2
H H38C 0.461905 0.111628 0.131336 0.089 Uiso calc 0.177(19) A 2
H H38D 0.491575 0.036377 0.179484 0.089 Uiso calc 0.177(19) A 2
C C39B 0.4593(12) -0.082(3) 0.118(3) 0.091(12) Uani d 0.177(19) A 2
H H39D 0.442150 -0.097576 0.138746 0.136 Uiso calc 0.177(19) A 2
H H39E 0.446972 -0.076001 0.076526 0.136 Uiso calc 0.177(19) A 2
H H39F 0.476442 -0.150743 0.124349 0.136 Uiso calc 0.177(19) A 2
C C37 0.65758(16) -0.2586(4) 0.2485(2) 0.1072(19) Uani d 1 . .
H H37A 0.650488 -0.345044 0.252785 0.161 Uiso calc 1 . .
H H37B 0.682274 -0.257160 0.247908 0.161 Uiso calc 1 . .
H H37C 0.642414 -0.223880 0.212443 0.161 Uiso calc 1 . .
C C36 0.65381(14) -0.1801(4) 0.29858(19) 0.0790(14) Uani d 1 . .
H H36A 0.629178 -0.184071 0.300598 0.095 Uiso calc 1 . .
H H36B 0.669731 -0.212431 0.335087 0.095 Uiso calc 1 . .
C C35 0.64472(17) 0.7641(4) 0.4955(2) 0.108(2) Uani d 1 . .
H H35A 0.643353 0.853238 0.485541 0.161 Uiso calc 1 . .
H H35B 0.663125 0.751231 0.531924 0.161 Uiso calc 1 . .
H H35C 0.621878 0.736144 0.499213 0.161 Uiso calc 1 . .
C C34 0.65372(12) 0.6891(3) 0.44855(19) 0.0677(12) Uani d 1 . .
H H34A 0.633875 0.692308 0.412696 0.081 Uiso calc 1 . .
H H34B 0.675091 0.723778 0.440774 0.081 Uiso calc 1 . .
C C33 0.64855(9) 0.3169(3) 0.50395(14) 0.0401(9) Uani d 1 . .
H H33A 0.668445 0.263923 0.525957 0.048 Uiso calc 1 . .
H H33B 0.650637 0.398196 0.524205 0.048 Uiso calc 1 . .
C C32 0.54691(9) 0.2518(3) 0.48389(15) 0.0431(9) Uani d 1 . .
C C31 0.55082(10) 0.1343(3) 0.51531(16) 0.0503(10) Uani d 1 . .
H H31 0.530230 0.092106 0.517997 0.060 Uiso calc 1 . .
C C42 0.47697(10) 0.6130(4) 0.38585(18) 0.0582(11) Uani d 1 . .
H H42A 0.487362 0.616032 0.353526 0.070 Uiso calc 1 . .
H H42B 0.490389 0.671011 0.416073 0.070 Uiso calc 1 . .
C C41 0.73890(14) 0.5289(6) 0.2042(2) 0.121(2) Uani d 1 . .
H H41A 0.749934 0.584029 0.182258 0.182 Uiso calc 1 . .
H H41B 0.752453 0.450936 0.213341 0.182 Uiso calc 1 . .
H H41C 0.738602 0.570720 0.239849 0.182 Uiso calc 1 . .
C C43 0.43802(11) 0.6519(4) 0.3653(2) 0.0727(13) Uani d 1 . .
H H43A 0.436186 0.737654 0.350444 0.109 Uiso calc 1 . .
H H43B 0.427902 0.647991 0.397504 0.109 Uiso calc 1 . .
H H43C 0.425036 0.595007 0.334930 0.109 Uiso calc 1 . .
C C46 0.56990(18) 0.4348(6) 0.2688(3) 0.146(3) Uani d 1 . .
H H46A 0.561218 0.433492 0.226397 0.175 Uiso calc 1 . .
H H46B 0.595433 0.414268 0.280079 0.175 Uiso calc 1 . .
C C45 0.69531(13) -0.0236(6) 0.6281(2) 0.112(2) Uani d 1 . .
H H45A 0.700078 -0.088174 0.657956 0.168 Uiso calc 1 . .
H H45B 0.708396 0.052689 0.643610 0.168 Uiso calc 1 . .
H H45C 0.702857 -0.053650 0.595564 0.168 Uiso calc 1 . .
C C44 0.65571(13) 0.0049(5) 0.60819(19) 0.0855(15) Uani d 1 . .
H H44A 0.642098 -0.073782 0.597683 0.103 Uiso calc 1 . .
H H44B 0.648476 0.045697 0.639444 0.103 Uiso calc 1 . .
C C47 0.55092(19) 0.3345(5) 0.2916(3) 0.142(2) Uani d 1 . .
H H47A 0.561860 0.329454 0.333579 0.171 Uiso calc 1 . .
H H47B 0.555356 0.253517 0.275156 0.171 Uiso calc 1 . .
C C48 0.51000(19) 0.3486(6) 0.2801(2) 0.134(2) Uani d 1 . .
H H48A 0.501464 0.279013 0.299374 0.161 Uiso calc 1 . .
H H48B 0.505258 0.427828 0.297572 0.161 Uiso calc 1 . .
C C49 0.75588(12) 0.5492(4) 0.5202(2) 0.0775(13) Uani d 1 . .
H H49A 0.737641 0.569163 0.483734 0.093 Uiso calc 1 . .
H H49B 0.779309 0.554796 0.513270 0.093 Uiso calc 1 . .
C C50 0.75018(11) 0.4155(4) 0.5381(2) 0.0656(12) Uani d 1 . .
H H50A 0.726613 0.409246 0.544408 0.079 Uiso calc 1 . .
H H50B 0.768259 0.395474 0.574659 0.079 Uiso calc 1 . .
C C51 0.75267(11) 0.3188(3) 0.4914(2) 0.0637(11) Uani d 1 . .
H H51A 0.734467 0.338918 0.454969 0.076 Uiso calc 1 . .
H H51B 0.776137 0.326242 0.484808 0.076 Uiso calc 1 . .

loop_
_atom_site_aniso_label
_atom_site_aniso_U_11
_atom_site_aniso_U_22
_atom_site_aniso_U_33
_atom_site_aniso_U_12
_atom_site_aniso_U_13
_atom_site_aniso_U_23
Cl1 0.1564(16) 0.1473(15) 0.1135(13) -0.0262(12) 0.0518(12) -0.0044(12)
O1 0.0794(19) 0.0372(15) 0.0552(17) -0.0047(12) 0.0266(14) -0.0015(13)
C1 0.0360(19) 0.042(2) 0.037(2) 0.0002(15) 0.0098(16) 0.0022(18)
O2 0.082(2) 0.0433(16) 0.0501(16) 0.0053(13) 0.0222(14) -0.0016(14)
C2 0.049(2) 0.035(2) 0.041(2) 0.0003(16) 0.0141(17) -0.0005(18)
Cl2 0.1175(12) 0.0737(8) 0.1200(12) -0.0091(7) 0.0429(9) -0.0068(8)
O3 0.0536(17) 0.087(2) 0.0581(18) -0.0188(15) 0.0091(14) 0.0205(16)
C3 0.064(3) 0.032(2) 0.049(2) -0.0042(17) 0.0204(19) 0.0078(19)
C4 0.061(2) 0.043(2) 0.040(2) -0.0003(18) 0.0190(18) 0.008(2)
O5 0.0463(16) 0.0552(16) 0.0690(19) 0.0048(13) 0.0114(14) 0.0084(14)
C5 0.035(2) 0.042(2) 0.039(2) 0.0023(15) 0.0093(16) 0.0055(18)
C6 0.040(2) 0.041(2) 0.041(2) 0.0044(16) 0.0105(17) 0.0039(18)
O6 0.0591(18) 0.0735(19) 0.0720(19) 0.0137(14) 0.0241(15) 0.0383(16)
C7 0.051(2) 0.047(2) 0.039(2) 0.0070(17) 0.0113(18) 0.000(2)
C10 0.036(2) 0.041(2) 0.037(2) 0.0002(15) 0.0086(16) 0.0061(18)
C9 0.056(2) 0.045(2) 0.040(2) -0.0002(17) 0.0174(18) 0.0021(19)
C8 0.066(3) 0.032(2) 0.052(2) -0.0003(17) 0.016(2) 0.006(2)
C12 0.044(2) 0.049(2) 0.039(2) 0.0046(17) 0.0168(17) 0.0003(19)
C11 0.047(2) 0.050(2) 0.045(2) 0.0076(17) 0.0145(18) 0.0045(19)
C13 0.040(2) 0.065(3) 0.045(2) -0.0018(19) 0.0152(18) 0.011(2)
C15 0.046(2) 0.068(3) 0.046(2) 0.003(2) 0.0134(19) 0.017(2)
C14 0.051(3) 0.069(3) 0.053(2) 0.001(2) 0.019(2) 0.027(2)
C16 0.042(2) 0.049(2) 0.041(2) 0.0036(17) 0.0187(17) 0.0034(19)
C17 0.045(2) 0.050(2) 0.043(2) 0.0093(18) 0.0178(18) 0.0012(19)
C18 0.040(2) 0.044(2) 0.059(3) 0.0008(18) 0.0141(19) -0.001(2)
C20 0.053(2) 0.053(2) 0.045(2) 0.0017(19) 0.0072(19) 0.008(2)
C19 0.057(3) 0.053(2) 0.063(3) -0.002(2) 0.016(2) 0.015(2)
C21 0.047(2) 0.042(2) 0.040(2) 0.0069(17) 0.0173(18) 0.0056(18)
C22 0.043(2) 0.063(2) 0.041(2) 0.0040(18) 0.0124(17) -0.001(2)
C24 0.045(2) 0.052(2) 0.040(2) 0.0049(18) 0.0114(18) -0.0011(18)
C23 0.044(2) 0.051(2) 0.038(2) -0.0048(17) 0.0139(17) -0.0068(19)
C27 0.043(2) 0.044(2) 0.0330(19) -0.0028(16) 0.0125(16) -0.0017(17)
C26 0.043(2) 0.046(2) 0.047(2) -0.0028(17) 0.0160(18) 0.0006(19)
C25 0.046(2) 0.048(2) 0.049(2) -0.0033(18) 0.0163(18) 0.0033(19)
C30 0.057(3) 0.050(2) 0.057(3) -0.001(2) 0.023(2) 0.016(2)
C29 0.048(2) 0.057(2) 0.043(2) 0.0053(19) 0.0179(19) 0.007(2)
C28 0.045(2) 0.043(2) 0.037(2) -0.0023(17) 0.0130(17) 0.0002(18)
C40 0.072(3) 0.111(4) 0.066(3) -0.033(3) 0.024(3) 0.002(3)
O4 0.0505(17) 0.0667(18) 0.076(2) -0.0090(14) 0.0121(15) 0.0088(16)
C38A 0.068(5) 0.078(6) 0.117(5) -0.029(4) 0.014(4) 0.016(5)
C39A 0.074(6) 0.191(13) 0.183(10) -0.040(8) 0.015(6) 0.081(10)
C38B 0.020(12) 0.086(17) 0.109(17) -0.001(12) 0.008(10) 0.010(16)
C39B 0.09(2) 0.038(13) 0.15(3) 0.010(12) 0.05(2) 0.030(17)
C37 0.192(6) 0.056(3) 0.084(4) -0.013(3) 0.055(4) -0.018(3)
C36 0.138(4) 0.042(2) 0.060(3) -0.006(2) 0.033(3) -0.010(2)
C35 0.193(6) 0.052(3) 0.106(4) 0.015(3) 0.087(4) 0.002(3)
C34 0.104(4) 0.037(2) 0.072(3) 0.001(2) 0.041(3) 0.003(2)
C33 0.043(2) 0.042(2) 0.035(2) 0.0000(16) 0.0112(16) 0.0022(17)
C32 0.046(2) 0.050(2) 0.034(2) -0.0037(17) 0.0132(17) 0.0001(18)
C31 0.050(2) 0.049(2) 0.053(2) -0.0102(18) 0.0171(19) 0.004(2)
C42 0.057(3) 0.057(3) 0.058(3) 0.012(2) 0.013(2) 0.004(2)
C41 0.076(4) 0.176(6) 0.103(4) -0.059(4) 0.013(3) 0.002(4)
C43 0.073(3) 0.067(3) 0.071(3) 0.008(2) 0.010(2) -0.002(2)
C46 0.129(6) 0.144(6) 0.177(7) 0.038(5) 0.063(5) 0.003(6)
C45 0.077(4) 0.177(6) 0.077(4) 0.031(4) 0.015(3) 0.058(4)
C44 0.079(3) 0.123(4) 0.055(3) 0.021(3) 0.022(3) 0.036(3)
C47 0.167(6) 0.118(5) 0.146(6) 0.033(5) 0.053(5) -0.005(5)
C48 0.175(6) 0.134(5) 0.100(5) -0.012(5) 0.051(5) -0.005(4)
C49 0.074(3) 0.071(3) 0.086(4) 0.000(2) 0.021(3) 0.003(3)
C50 0.048(2) 0.067(3) 0.079(3) 0.000(2) 0.015(2) 0.003(3)
C51 0.044(2) 0.069(3) 0.076(3) 0.003(2) 0.015(2) 0.007(3)

loop_
_atom_type_symbol
_atom_type_description
_atom_type_scat_dispersion_real
_atom_type_scat_dispersion_imag
_atom_type_scat_source
C C 0.0033 0.0016 'International Tables Vol C Tables 4.2.6.8 and 6.1.1.4'
H H 0.0000 0.0000 'International Tables Vol C Tables 4.2.6.8 and 6.1.1.4'
O O 0.0106 0.0060 'International Tables Vol C Tables 4.2.6.8 and 6.1.1.4'
Cl Cl 0.1484 0.1585 'International Tables Vol C Tables 4.2.6.8 and 6.1.1.4'

loop_
_geom_angle_atom_site_label_1
_geom_angle_atom_site_label_2
_geom_angle_atom_site_label_3
_geom_angle_site_symmetry_1
_geom_angle_site_symmetry_3
_geom_angle
_geom_angle_publ_flag
C2 O1 C34 . . 118.5(3) ?
C2 C1 C10 . . 118.3(3) ?
C2 C1 C33 . . 119.4(3) ?
C10 C1 C33 . . 122.1(3) ?
C7 O2 C36 . . 120.8(3) ?
C1 C2 O1 . . 116.8(3) ?
C1 C2 C3 . . 121.0(3) ?
O1 C2 C3 . . 122.1(3) ?
C13 O3 C40 . . 119.5(3) ?
C4 C3 C2 . . 121.1(3) ?
C4 C3 H3 . . 119.5 ?
C2 C3 H3 . . 119.5 ?
C3 C4 C5 . . 121.4(3) ?
C3 C4 H4 . . 119.3 ?
C5 C4 H4 . . 119.3 ?
C24 O5 C42 . . 118.4(3) ?
C4 C5 C6 . . 121.9(3) ?
C4 C5 C10 . . 117.2(3) ?
C6 C5 C10 . . 120.8(3) ?
C7 C6 C5 . . 118.8(3) ?
C7 C6 C11 . . 119.7(3) ?
C5 C6 C11 . . 121.5(3) ?
C29 O6 C44 . . 121.0(3) ?
C6 C7 O2 . . 117.3(3) ?
C6 C7 C8 . . 121.0(3) ?
O2 C7 C8 . . 121.6(3) ?
C9 C10 C1 . . 121.9(3) ?
C9 C10 C5 . . 117.2(3) ?
C1 C10 C5 . . 120.9(3) ?
C8 C9 C10 . . 121.3(3) ?
C8 C9 H9 . . 119.4 ?
C10 C9 H9 . . 119.4 ?
C9 C8 C7 . . 120.8(3) ?
C9 C8 H8 . . 119.6 ?
C7 C8 H8 . . 119.6 ?
C13 C12 C21 . . 118.7(3) ?
C13 C12 C11 . . 118.8(3) ?
C21 C12 C11 . . 122.2(3) ?
C6 C11 C12 . . 120.5(3) ?
C6 C11 H11A . . 107.2 ?
C12 C11 H11A . . 107.2 ?
C6 C11 H11B . . 107.2 ?
C12 C11 H11B . . 107.2 ?
H11A C11 H11B . . 106.8 ?
O3 C13 C12 . . 117.7(3) ?
O3 C13 C14 . . 122.3(3) ?
C12 C13 C14 . . 120.0(3) ?
C14 C15 C16 . . 121.6(3) ?
C14 C15 H15 . . 119.2 ?
C16 C15 H15 . . 119.2 ?
C15 C14 C13 . . 122.1(4) ?
C15 C14 H14 . . 119.0 ?
C13 C14 H14 . . 119.0 ?
C15 C16 C17 . . 122.7(3) ?
C15 C16 C21 . . 116.5(3) ?
C17 C16 C21 . . 120.7(3) ?
C18 C17 C16 . . 119.1(3) ?
C18 C17 C22 . . 118.7(3) ?
C16 C17 C22 . . 121.9(3) ?
O4 C18 C17 . . 117.7(3) ?
O4 C18 C19 . . 121.8(3) ?
C17 C18 C19 . . 120.4(3) ?
C19 C20 C21 . . 122.3(3) ?
C19 C20 H20 . . 118.9 ?
C21 C20 H20 . . 118.9 ?
C20 C19 C18 . . 120.8(4) ?
C20 C19 H19 . . 119.6 ?
C18 C19 H19 . . 119.6 ?
C20 C21 C12 . . 122.3(3) ?
C20 C21 C16 . . 116.6(3) ?
C12 C21 C16 . . 121.1(3) ?
C23 C22 C17 2_655 . 116.3(3) ?
C23 C22 H22A 2_655 . 108.2 ?
C17 C22 H22A . . 108.2 ?
C23 C22 H22B 2_655 . 108.2 ?
C17 C22 H22B . . 108.2 ?
H22A C22 H22B . . 107.4 ?
O5 C24 C23 . . 116.2(3) ?
O5 C24 C25 . . 123.1(3) ?
C23 C24 C25 . . 120.7(3) ?
C24 C23 C32 . . 119.0(3) ?
C24 C23 C22 . 2_655 118.6(3) ?
C32 C23 C22 . 2_655 122.4(3) ?
C28 C27 C26 . . 121.5(3) ?
C28 C27 C32 . . 121.4(3) ?
C26 C27 C32 . . 117.1(3) ?
C25 C26 C27 . . 122.3(3) ?
C25 C26 H26 . . 118.9 ?
C27 C26 H26 . . 118.9 ?
C26 C25 C24 . . 120.6(4) ?
C26 C25 H25 . . 119.7 ?
C24 C25 H25 . . 119.7 ?
C31 C30 C29 . . 121.3(4) ?
C31 C30 H30 . . 119.4 ?
C29 C30 H30 . . 119.4 ?
O6 C29 C28 . . 116.9(3) ?
O6 C29 C30 . . 122.6(3) ?
C28 C29 C30 . . 120.5(3) ?
C29 C28 C27 . . 118.6(3) ?
C29 C28 C33 . . 119.8(3) ?
C27 C28 C33 . . 121.6(3) ?
O3 C40 C41 . . 107.9(4) ?
O3 C40 H40A . . 110.1 ?
C41 C40 H40A . . 110.1 ?
O3 C40 H40B . . 110.1 ?
C41 C40 H40B . . 110.1 ?
H40A C40 H40B . . 108.4 ?
C18 O4 C38B . . 119.2(12) ?
C18 O4 C38A . . 118.5(4) ?
O4 C38A C39A . . 109.6(8) ?
O4 C38A H38A . . 109.8 ?
C39A C38A H38A . . 109.8 ?
O4 C38A H38B . . 109.8 ?
C39A C38A H38B . . 109.8 ?
H38A C38A H38B . . 108.2 ?
C38A C39A H39A . . 109.5 ?
C38A C39A H39B . . 109.5 ?
H39A C39A H39B . . 109.5 ?
C38A C39A H39C . . 109.5 ?
H39A C39A H39C . . 109.5 ?
H39B C39A H39C . . 109.5 ?
O4 C38B C39B . . 105(2) ?
O4 C38B H38C . . 110.8 ?
C39B C38B H38C . . 110.8 ?
O4 C38B H38D . . 110.8 ?
C39B C38B H38D . . 110.8 ?
H38C C38B H38D . . 108.9 ?
C38B C39B H39D . . 109.5 ?
C38B C39B H39E . . 109.5 ?
H39D C39B H39E . . 109.5 ?
C38B C39B H39F . . 109.5 ?
H39D C39B H39F . . 109.5 ?
H39E C39B H39F . . 109.5 ?
C36 C37 H37A . . 109.5 ?
C36 C37 H37B . . 109.5 ?
H37A C37 H37B . . 109.5 ?
C36 C37 H37C . . 109.5 ?
H37A C37 H37C . . 109.5 ?
H37B C37 H37C . . 109.5 ?
O2 C36 C37 . . 107.9(4) ?
O2 C36 H36A . . 110.1 ?
C37 C36 H36A . . 110.1 ?
O2 C36 H36B . . 110.1 ?
C37 C36 H36B . . 110.1 ?
H36A C36 H36B . . 108.4 ?
C34 C35 H35A . . 109.5 ?
C34 C35 H35B . . 109.5 ?
H35A C35 H35B . . 109.5 ?
C34 C35 H35C . . 109.5 ?
H35A C35 H35C . . 109.5 ?
H35B C35 H35C . . 109.5 ?
O1 C34 C35 . . 107.2(3) ?
O1 C34 H34A . . 110.3 ?
C35 C34 H34A . . 110.3 ?
O1 C34 H34B . . 110.3 ?
C35 C34 H34B . . 110.3 ?
H34A C34 H34B . . 108.5 ?
C28 C33 C1 . . 118.7(3) ?
C28 C33 H33A . . 107.6 ?
C1 C33 H33A . . 107.6 ?
C28 C33 H33B . . 107.6 ?
C1 C33 H33B . . 107.6 ?
H33A C33 H33B . . 107.1 ?
C23 C32 C31 . . 123.6(3) ?
C23 C32 C27 . . 120.2(3) ?
C31 C32 C27 . . 116.1(3) ?
C30 C31 C32 . . 122.0(3) ?
C30 C31 H31 . . 119.0 ?
C32 C31 H31 . . 119.0 ?
O5 C42 C43 . . 108.4(3) ?
O5 C42 H42A . . 110.0 ?
C43 C42 H42A . . 110.0 ?
O5 C42 H42B . . 110.0 ?
C43 C42 H42B . . 110.0 ?
H42A C42 H42B . . 108.4 ?
C40 C41 H41A . . 109.5 ?
C40 C41 H41B . . 109.5 ?
H41A C41 H41B . . 109.5 ?
C40 C41 H41C . . 109.5 ?
H41A C41 H41C . . 109.5 ?
H41B C41 H41C . . 109.5 ?
C42 C43 H43A . . 109.5 ?
C42 C43 H43B . . 109.5 ?
H43A C43 H43B . . 109.5 ?
C42 C43 H43C . . 109.5 ?
H43A C43 H43C . . 109.5 ?
H43B C43 H43C . . 109.5 ?
C47 C46 Cl1 . . 115.0(5) ?
C47 C46 H46A . . 108.5 ?
Cl1 C46 H46A . . 108.5 ?
C47 C46 H46B . . 108.5 ?
Cl1 C46 H46B . . 108.5 ?
H46A C46 H46B . . 107.5 ?
C44 C45 H45A . . 109.5 ?
C44 C45 H45B . . 109.5 ?
H45A C45 H45B . . 109.5 ?
C44 C45 H45C . . 109.5 ?
H45A C45 H45C . . 109.5 ?
H45B C45 H45C . . 109.5 ?
O6 C44 C45 . . 108.4(4) ?
O6 C44 H44A . . 110.0 ?
C45 C44 H44A . . 110.0 ?
O6 C44 H44B . . 110.0 ?
C45 C44 H44B . . 110.0 ?
H44A C44 H44B . . 108.4 ?
C46 C47 C48 . . 117.8(6) ?
C46 C47 H47A . . 107.9 ?
C48 C47 H47A . . 107.9 ?
C46 C47 H47B . . 107.9 ?
C48 C47 H47B . . 107.9 ?
H47A C47 H47B . . 107.2 ?
C48 C48 C47 2_655 . 114.3(8) ?
C48 C48 H48A 2_655 . 108.7 ?
C47 C48 H48A . . 108.7 ?
C48 C48 H48B 2_655 . 108.7 ?
C47 C48 H48B . . 108.7 ?
H48A C48 H48B . . 107.6 ?
C50 C49 Cl2 . . 112.3(3) ?
C50 C49 H49A . . 109.1 ?
Cl2 C49 H49A . . 109.1 ?
C50 C49 H49B . . 109.1 ?
Cl2 C49 H49B . . 109.1 ?
H49A C49 H49B . . 107.9 ?
C49 C50 C51 . . 111.4(4) ?
C49 C50 H50A . . 109.4 ?
C51 C50 H50A . . 109.4 ?
C49 C50 H50B . . 109.4 ?
C51 C50 H50B . . 109.4 ?
H50A C50 H50B . . 108.0 ?
C51 C51 C50 7_656 . 112.7(5) ?
C51 C51 H51A 7_656 . 109.1 ?
C50 C51 H51A . . 109.1 ?
C51 C51 H51B 7_656 . 109.1 ?
C50 C51 H51B . . 109.1 ?
H51A C51 H51B . . 107.8 ?

loop_
_geom_bond_atom_site_label_1
_geom_bond_atom_site_label_2
_geom_bond_site_symmetry_2
_geom_bond_distance
_geom_bond_publ_flag
Cl1 C46 . 1.784(6) ?
O1 C2 . 1.382(4) ?
O1 C34 . 1.431(4) ?
C1 C2 . 1.381(4) ?
C1 C10 . 1.426(5) ?
C1 C33 . 1.526(4) ?
O2 C7 . 1.381(4) ?
O2 C36 . 1.404(4) ?
C2 C3 . 1.398(5) ?
Cl2 C49 . 1.787(5) ?
O3 C13 . 1.371(4) ?
O3 C40 . 1.410(5) ?
C3 C4 . 1.363(5) ?
C3 H3 . 0.9300 ?
C4 C5 . 1.410(4) ?
C4 H4 . 0.9300 ?
O5 C24 . 1.369(4) ?
O5 C42 . 1.436(4) ?
C5 C6 . 1.423(5) ?
C5 C10 . 1.436(4) ?
C6 C7 . 1.368(5) ?
C6 C11 . 1.520(5) ?
O6 C29 . 1.379(4) ?
O6 C44 . 1.384(5) ?
C7 C8 . 1.407(5) ?
C10 C9 . 1.411(5) ?
C9 C8 . 1.365(5) ?
C9 H9 . 0.9300 ?
C8 H8 . 0.9300 ?
C12 C13 . 1.386(5) ?
C12 C21 . 1.424(5) ?
C12 C11 . 1.529(5) ?
C11 H11A . 0.9700 ?
C11 H11B . 0.9700 ?
C13 C14 . 1.402(5) ?
C15 C14 . 1.348(5) ?
C15 C16 . 1.417(5) ?
C15 H15 . 0.9300 ?
C14 H14 . 0.9300 ?
C16 C17 . 1.426(5) ?
C16 C21 . 1.441(5) ?
C17 C18 . 1.379(5) ?
C17 C22 . 1.529(5) ?
C18 O4 . 1.373(4) ?
C18 C19 . 1.404(5) ?
C20 C19 . 1.361(5) ?
C20 C21 . 1.408(5) ?
C20 H20 . 0.9300 ?
C19 H19 . 0.9300 ?
C22 C23 2_655 1.529(5) ?
C22 H22A . 0.9700 ?
C22 H22B . 0.9700 ?
C24 C23 . 1.395(5) ?
C24 C25 . 1.402(5) ?
C23 C32 . 1.424(5) ?
C27 C28 . 1.416(5) ?
C27 C26 . 1.418(5) ?
C27 C32 . 1.440(5) ?
C26 C25 . 1.354(5) ?
C26 H26 . 0.9300 ?
C25 H25 . 0.9300 ?
C30 C31 . 1.354(5) ?
C30 C29 . 1.395(5) ?
C30 H30 . 0.9300 ?
C29 C28 . 1.395(5) ?
C28 C33 . 1.512(4) ?
C40 C41 . 1.495(6) ?
C40 H40A . 0.9700 ?
C40 H40B . 0.9700 ?
O4 C38B . 1.435(17) ?
O4 C38A . 1.439(7) ?
C38A C39A . 1.483(11) ?
C38A H38A . 0.9700 ?
C38A H38B . 0.9700 ?
C39A H39A . 0.9600 ?
C39A H39B . 0.9600 ?
C39A H39C . 0.9600 ?
C38B C39B . 1.492(19) ?
C38B H38C . 0.9700 ?
C38B H38D . 0.9700 ?
C39B H39D . 0.9600 ?
C39B H39E . 0.9600 ?
C39B H39F . 0.9600 ?
C37 C36 . 1.494(6) ?
C37 H37A . 0.9600 ?
C37 H37B . 0.9600 ?
C37 H37C . 0.9600 ?
C36 H36A . 0.9700 ?
C36 H36B . 0.9700 ?
C35 C34 . 1.491(6) ?
C35 H35A . 0.9600 ?
C35 H35B . 0.9600 ?
C35 H35C . 0.9600 ?
C34 H34A . 0.9700 ?
C34 H34B . 0.9700 ?
C33 H33A . 0.9700 ?
C33 H33B . 0.9700 ?
C32 C31 . 1.425(5) ?
C31 H31 . 0.9300 ?
C42 C43 . 1.500(5) ?
C42 H42A . 0.9700 ?
C42 H42B . 0.9700 ?
C41 H41A . 0.9600 ?
C41 H41B . 0.9600 ?
C41 H41C . 0.9600 ?
C43 H43A . 0.9600 ?
C43 H43B . 0.9600 ?
C43 H43C . 0.9600 ?
C46 C47 . 1.473(6) ?
C46 H46A . 0.9700 ?
C46 H46B . 0.9700 ?
C45 C44 . 1.497(6) ?
C45 H45A . 0.9600 ?
C45 H45B . 0.9600 ?
C45 H45C . 0.9600 ?
C44 H44A . 0.9700 ?
C44 H44B . 0.9700 ?
C47 C48 . 1.534(7) ?
C47 H47A . 0.9700 ?
C47 H47B . 0.9700 ?
C48 C48 2_655 1.419(11) ?
C48 H48A . 0.9700 ?
C48 H48B . 0.9700 ?
C49 C50 . 1.498(5) ?
C49 H49A . 0.9700 ?
C49 H49B . 0.9700 ?
C50 C51 . 1.529(6) ?
C50 H50A . 0.9700 ?
C50 H50B . 0.9700 ?
C51 C51 7_656 1.526(7) ?
C51 H51A . 0.9700 ?
C51 H51B . 0.9700 ?

loop_
_geom_torsion_atom_site_label_1
_geom_torsion_atom_site_label_2
_geom_torsion_atom_site_label_3
_geom_torsion_atom_site_label_4
_geom_torsion_site_symmetry_1
_geom_torsion_site_symmetry_2
_geom_torsion_site_symmetry_3
_geom_torsion_site_symmetry_4
_geom_torsion
_geom_torsion_publ_flag
C10 C1 C2 O1 . . . . -178.0(3) ?
C33 C1 C2 O1 . . . . -2.3(5) ?
C10 C1 C2 C3 . . . . -0.1(5) ?
C33 C1 C2 C3 . . . . 175.6(3) ?
C34 O1 C2 C1 . . . . -158.2(3) ?
C34 O1 C2 C3 . . . . 23.9(5) ?
C1 C2 C3 C4 . . . . 1.0(5) ?
O1 C2 C3 C4 . . . . 178.8(3) ?
C2 C3 C4 C5 . . . . -0.4(5) ?
C3 C4 C5 C6 . . . . -178.6(3) ?
C3 C4 C5 C10 . . . . -0.9(5) ?
C4 C5 C6 C7 . . . . 174.2(3) ?
C10 C5 C6 C7 . . . . -3.5(5) ?
C4 C5 C6 C11 . . . . -1.9(5) ?
C10 C5 C6 C11 . . . . -179.5(3) ?
C5 C6 C7 O2 . . . . -177.0(3) ?
C11 C6 C7 O2 . . . . -1.0(5) ?
C5 C6 C7 C8 . . . . 3.8(5) ?
C11 C6 C7 C8 . . . . 179.9(3) ?
C36 O2 C7 C6 . . . . -169.0(4) ?
C36 O2 C7 C8 . . . . 10.2(5) ?
C2 C1 C10 C9 . . . . 176.8(3) ?
C33 C1 C10 C9 . . . . 1.2(5) ?
C2 C1 C10 C5 . . . . -1.2(5) ?
C33 C1 C10 C5 . . . . -176.9(3) ?
C4 C5 C10 C9 . . . . -176.4(3) ?
C6 C5 C10 C9 . . . . 1.3(5) ?
C4 C5 C10 C1 . . . . 1.7(5) ?
C6 C5 C10 C1 . . . . 179.4(3) ?
C1 C10 C9 C8 . . . . -177.6(3) ?
C5 C10 C9 C8 . . . . 0.5(5) ?
C10 C9 C8 C7 . . . . -0.2(5) ?
C6 C7 C8 C9 . . . . -2.0(5) ?
O2 C7 C8 C9 . . . . 178.8(3) ?
C7 C6 C11 C12 . . . . 113.3(4) ?
C5 C6 C11 C12 . . . . -70.7(4) ?
C13 C12 C11 C6 . . . . 128.5(4) ?
C21 C12 C11 C6 . . . . -58.1(5) ?
C40 O3 C13 C12 . . . . 166.1(4) ?
C40 O3 C13 C14 . . . . -12.6(6) ?
C21 C12 C13 O3 . . . . 178.7(3) ?
C11 C12 C13 O3 . . . . -7.6(5) ?
C21 C12 C13 C14 . . . . -2.5(5) ?
C11 C12 C13 C14 . . . . 171.2(3) ?
C16 C15 C14 C13 . . . . 0.4(6) ?
O3 C13 C14 C15 . . . . 179.6(4) ?
C12 C13 C14 C15 . . . . 0.9(6) ?
C14 C15 C16 C17 . . . . 179.5(4) ?
C14 C15 C16 C21 . . . . -0.1(6) ?
C15 C16 C17 C18 . . . . -178.8(3) ?
C21 C16 C17 C18 . . . . 0.7(5) ?
C15 C16 C17 C22 . . . . 7.6(5) ?
C21 C16 C17 C22 . . . . -172.8(3) ?
C16 C17 C18 O4 . . . . -178.2(3) ?
C22 C17 C18 O4 . . . . -4.5(5) ?
C16 C17 C18 C19 . . . . -0.8(5) ?
C22 C17 C18 C19 . . . . 172.9(3) ?
C21 C20 C19 C18 . . . . 2.6(6) ?
O4 C18 C19 C20 . . . . 176.5(4) ?
C17 C18 C19 C20 . . . . -0.8(6) ?
C19 C20 C21 C12 . . . . 179.5(4) ?
C19 C20 C21 C16 . . . . -2.6(6) ?
C13 C12 C21 C20 . . . . -179.4(3) ?
C11 C12 C21 C20 . . . . 7.2(5) ?
C13 C12 C21 C16 . . . . 2.8(5) ?
C11 C12 C21 C16 . . . . -170.6(3) ?
C15 C16 C21 C20 . . . . -179.5(3) ?
C17 C16 C21 C20 . . . . 1.0(5) ?
C15 C16 C21 C12 . . . . -1.6(5) ?
C17 C16 C21 C12 . . . . 178.9(3) ?
C18 C17 C22 C23 . . . 2_655 68.2(5) ?
C16 C17 C22 C23 . . . 2_655 -118.3(4) ?
C42 O5 C24 C23 . . . . 175.9(3) ?
C42 O5 C24 C25 . . . . -3.6(5) ?
O5 C24 C23 C32 . . . . -178.5(3) ?
C25 C24 C23 C32 . . . . 1.1(5) ?
O5 C24 C23 C22 . . . 2_655 -1.6(5) ?
C25 C24 C23 C22 . . . 2_655 178.0(3) ?
C28 C27 C26 C25 . . . . -179.8(3) ?
C32 C27 C26 C25 . . . . -0.4(5) ?
C27 C26 C25 C24 . . . . -1.6(6) ?
O5 C24 C25 C26 . . . . -179.2(3) ?
C23 C24 C25 C26 . . . . 1.3(5) ?
C44 O6 C29 C28 . . . . 154.1(4) ?
C44 O6 C29 C30 . . . . -27.5(6) ?
C31 C30 C29 O6 . . . . -176.3(4) ?
C31 C30 C29 C28 . . . . 2.0(6) ?
O6 C29 C28 C27 . . . . -179.9(3) ?
C30 C29 C28 C27 . . . . 1.7(5) ?
O6 C29 C28 C33 . . . . -3.5(5) ?
C30 C29 C28 C33 . . . . 178.1(3) ?
C26 C27 C28 C29 . . . . 174.1(3) ?
C32 C27 C28 C29 . . . . -5.2(5) ?
C26 C27 C28 C33 . . . . -2.2(5) ?
C32 C27 C28 C33 . . . . 178.5(3) ?
C13 O3 C40 C41 . . . . -176.1(4) ?
C17 C18 O4 C38B . . . . -127(2) ?
C19 C18 O4 C38B . . . . 56(2) ?
C17 C18 O4 C38A . . . . -165.0(7) ?
C19 C18 O4 C38A . . . . 17.6(8) ?
C18 O4 C38A C39A . . . . 163.8(12) ?
C18 O4 C38B C39B . . . . -143(3) ?
C7 O2 C36 C37 . . . . 176.0(4) ?
C2 O1 C34 C35 . . . . 164.4(4) ?
C29 C28 C33 C1 . . . . 121.5(4) ?
C27 C28 C33 C1 . . . . -62.1(4) ?
C2 C1 C33 C28 . . . . 122.4(3) ?
C10 C1 C33 C28 . . . . -62.0(4) ?
C24 C23 C32 C31 . . . . 174.0(3) ?
C22 C23 C32 C31 2_655 . . . -2.8(5) ?
C24 C23 C32 C27 . . . . -3.2(5) ?
C22 C23 C32 C27 2_655 . . . -179.9(3) ?
C28 C27 C32 C23 . . . . -177.9(3) ?
C26 C27 C32 C23 . . . . 2.8(5) ?
C28 C27 C32 C31 . . . . 4.8(5) ?
C26 C27 C32 C31 . . . . -174.5(3) ?
C29 C30 C31 C32 . . . . -2.3(6) ?
C23 C32 C31 C30 . . . . -178.3(3) ?
C27 C32 C31 C30 . . . . -1.0(5) ?
C24 O5 C42 C43 . . . . -177.2(3) ?
C29 O6 C44 C45 . . . . -172.2(4) ?
Cl1 C46 C47 C48 . . . . 57.0(9) ?
C46 C47 C48 C48 . . . 2_655 61.7(7) ?
Cl2 C49 C50 C51 . . . . -179.3(3) ?
C49 C50 C51 C51 . . . 7_656 179.4(4) ?
